data_7114709
loop_
_publ_author_name
'Yin, Ping'
'Zheng, Li-Min'
'Gao, Song'
'Xin, Xin-Quan'

_publ_section_title
;
 Cu4{CH3C(OH)(PO3 )2}2(C4H4N2)(H2O)4: a novel, three-dimensional copper
 diphosphonate with metamagnetismElectronic supplementary information
 (ESI) available: views of structure 1, temperature dependence of ac
 magnetic susceptibility and field dependence of magnetization of 1. See
 http://www.rsc.org/suppdata/cc/b1/b106780j/
;
_journal_issue 22
_journal_name_full 'Chemical Communications'
_journal_page_first 2346
_journal_paper_doi 10.1039/b106780j
_journal_year 2001
_chemical_formula_sum 'C8 H20 Cu4 N2 O18 P4'
_chemical_formula_weight 810.30
_chemical_name_systematic
; 
? 
;
_space_group_IT_number 2
_symmetry_cell_setting triclinic
_symmetry_space_group_name_Hall '-P 1'
_symmetry_space_group_name_H-M 'P -1'
_atom_sites_solution_hydrogens geom
_atom_sites_solution_primary direct
_atom_sites_solution_secondary difmap
_audit_creation_method SHELXL-97
_cell_angle_alpha 86.035(6)
_cell_angle_beta 87.889(6)
_cell_angle_gamma 82.809(5)
_cell_formula_units_Z 1
_cell_length_a 6.248(2)
_cell_length_b 8.035(3)
_cell_length_c 11.014(4)
_cell_measurement_reflns_used 1467
_cell_measurement_temperature 293(2)
_cell_measurement_theta_max 25.01
_cell_measurement_theta_min 3.06
_cell_volume 547.0(3)
_computing_cell_refinement 'Bruker SAINT software (Bruker, 1999)'
_computing_data_collection 'Siemens SMART software (Siemens, 1996)'
_computing_data_reduction 'Bruker SAINT software (Bruker, 1999)'
_computing_structure_refinement 'SHELXL-97 (Sheldrick, 1997)'
_computing_structure_solution 'SHELXS-97 (Sheldrick, 1997)'
_diffrn_ambient_temperature 293(2)
_diffrn_detector_area_resol_mean 4K
_diffrn_measured_fraction_theta_full 0.981
_diffrn_measured_fraction_theta_max 0.981
_diffrn_measurement_device_type 'Siemens SMART CCD'
_diffrn_measurement_method CCD
_diffrn_radiation_monochromator graphite
_diffrn_radiation_source 'fine-focus sealed tube'
_diffrn_radiation_type MoK\a
_diffrn_radiation_wavelength 0.71073
_diffrn_reflns_av_R_equivalents 0.0679
_diffrn_reflns_av_sigmaI/netI 0.0452
_diffrn_reflns_limit_h_max 7
_diffrn_reflns_limit_h_min -7
_diffrn_reflns_limit_k_max 9
_diffrn_reflns_limit_k_min -9
_diffrn_reflns_limit_l_max 13
_diffrn_reflns_limit_l_min 0
_diffrn_reflns_number 2823
_diffrn_reflns_theta_full 25.05
_diffrn_reflns_theta_max 25.05
_diffrn_reflns_theta_min 2.56
_diffrn_standards_decay_% 0.0
_exptl_absorpt_coefficient_mu 4.220
_exptl_absorpt_correction_T_max 0.9945
_exptl_absorpt_correction_T_min 0.5654
_exptl_absorpt_correction_type empirical
_exptl_crystal_colour blue
_exptl_crystal_density_diffrn 2.459
_exptl_crystal_density_method 'not measured'
_exptl_crystal_description needle
_exptl_crystal_F_000 402
_exptl_crystal_size_max 0.20
_exptl_crystal_size_mid 0.04
_exptl_crystal_size_min 0.04
_refine_diff_density_max 1.214
_refine_diff_density_min -1.027
_refine_diff_density_rms 0.191
_refine_ls_extinction_method none
_refine_ls_goodness_of_fit_ref 1.051
_refine_ls_hydrogen_treatment mixed
_refine_ls_matrix_type full
_refine_ls_number_parameters 187
_refine_ls_number_reflns 1909
_refine_ls_number_restraints 7
_refine_ls_restrained_S_all 1.049
_refine_ls_R_factor_all 0.0550
_refine_ls_R_factor_gt 0.0468
_refine_ls_shift/su_max 0.001
_refine_ls_shift/su_mean 0.000
_refine_ls_structure_factor_coef Fsqd
_refine_ls_weighting_details 'calc w=1/[\s^2^(Fo^2^)+(0.0855P)^2^+0.0000P] where P=(Fo^2^+2Fc^2^)/3'
_refine_ls_weighting_scheme calc
_refine_ls_wR_factor_gt 0.1211
_refine_ls_wR_factor_ref 0.1262
_reflns_number_gt 1641
_reflns_number_total 1909
_reflns_threshold_expression >2sigma(I)
_cod_data_source_file b106780j.txt
_cod_data_source_block Cu4(hedp)2(pz)(H2O)4
_cod_depositor_comments
;
The following automatic conversions were performed:

'_symmetry_cell_setting' value 'Triclinic' changed to 'triclinic'
according to
/usr/data/users/saulius/automatic-downloads/retrospective/RSC/lib/dictionaries/cif_core.dic
dictionary named 'cif_core.dic' version 2.4.2 from 2011-04-26.

Automatic conversion script
Id: cif_fix_values 2281 2013-09-26 08:29:07Z andrius 
;
_cod_original_cell_volume 547.1(3)
_cod_original_sg_symbol_H-M P-1
_cod_database_code 7114709

loop_
_symmetry_equiv_pos_as_xyz
'x, y, z'
'-x, -y, -z'

loop_
_atom_site_label
_atom_site_type_symbol
_atom_site_fract_x
_atom_site_fract_y
_atom_site_fract_z
_atom_site_U_iso_or_equiv
_atom_site_adp_type
_atom_site_occupancy
_atom_site_symmetry_multiplicity
_atom_site_calc_flag
_atom_site_refinement_flags
Cu1 Cu 0.5000 0.0000 0.5000 0.0149(3) Uani 1 2 d S
Cu2 Cu 0.99477(10) 0.14197(8) 0.18476(6) 0.0143(2) Uani 1 1 d .
Cu3 Cu 1.0000 -0.5000 0.5000 0.0182(3) Uani 1 2 d S
P1 P 0.5152(2) 0.09367(18) 0.23094(13) 0.0133(3) Uani 1 1 d .
P2 P 0.8423(2) -0.17195(18) 0.33967(12) 0.0122(3) Uani 1 1 d .
O1 O 0.5036(7) 0.1635(5) 0.3574(4) 0.0205(9) Uani 1 1 d .
O2 O 0.6930(6) 0.1586(5) 0.1508(3) 0.0172(9) Uani 1 1 d .
O3 O 0.3025(6) 0.1226(5) 0.1680(4) 0.0219(10) Uani 1 1 d .
O4 O 0.7943(6) -0.0895(5) 0.4594(3) 0.0178(9) Uani 1 1 d .
O5 O 1.0102(6) -0.0877(5) 0.2601(3) 0.0151(8) Uani 1 1 d .
O6 O 0.9117(7) -0.3584(5) 0.3585(4) 0.0196(9) Uani 1 1 d .
O7 O 0.4240(6) -0.1961(5) 0.3421(4) 0.0207(9) Uani 1 1 d D
H7 H 0.298(5) -0.181(9) 0.304(5) 0.029 Uiso 1 1 d D
O1W O 0.9359(7) 0.2624(5) 0.3752(4) 0.0218(10) Uani 1 1 d D
H1WA H 1.021(6) 0.201(7) 0.430(4) 0.031 Uiso 1 1 d D
H1WB H 0.795(3) 0.247(8) 0.382(5) 0.031 Uiso 1 1 d D
O2W O 1.3025(7) -0.5291(6) 0.4260(5) 0.0331(11) Uani 1 1 d D
H2WB H 1.408(7) -0.466(7) 0.435(6) 0.046 Uiso 1 1 d D
H2WA H 1.343(9) -0.629(4) 0.396(6) 0.046 Uiso 1 1 d D
C1 C 0.5874(8) -0.1353(7) 0.2587(5) 0.0130(11) Uani 1 1 d .
C2 C 0.6006(11) -0.2226(9) 0.1402(6) 0.0281(15) Uani 1 1 d .
H2A H 0.6386 -0.3413 0.1567 0.042 Uiso 1 1 calc R
H2B H 0.7083 -0.1792 0.0868 0.042 Uiso 1 1 calc R
H2C H 0.4632 -0.2025 0.1021 0.042 Uiso 1 1 calc R
N1 N 0.9916(7) 0.3593(6) 0.0785(4) 0.0176(11) Uani 1 1 d .
C3 C 0.8904(11) 0.3782(8) -0.0260(6) 0.0260(15) Uani 1 1 d .
H3A H 0.814(12) 0.307(10) -0.045(6) 0.039 Uiso 1 1 d .
C4 C 1.1018(10) 0.4823(8) 0.1052(6) 0.0232(14) Uani 1 1 d .
H4A H 1.176(12) 0.471(9) 0.184(6) 0.035 Uiso 1 1 d .

loop_
_atom_site_aniso_label
_atom_site_aniso_U_11
_atom_site_aniso_U_22
_atom_site_aniso_U_33
_atom_site_aniso_U_23
_atom_site_aniso_U_13
_atom_site_aniso_U_12
Cu1 0.0145(5) 0.0132(5) 0.0150(5) 0.0014(4) 0.0013(4) 0.0040(4)
Cu2 0.0088(4) 0.0133(4) 0.0194(4) 0.0051(3) -0.0014(3) 0.0011(3)
Cu3 0.0152(5) 0.0129(5) 0.0241(6) 0.0057(4) -0.0012(4) 0.0040(4)
P1 0.0089(7) 0.0119(7) 0.0174(7) 0.0050(6) -0.0016(6) 0.0021(5)
P2 0.0098(7) 0.0105(7) 0.0149(7) 0.0023(6) -0.0021(5) 0.0025(5)
O1 0.026(2) 0.012(2) 0.021(2) 0.0025(17) 0.0028(17) 0.0059(17)
O2 0.0090(19) 0.021(2) 0.020(2) 0.0069(17) 0.0001(15) -0.0011(16)
O3 0.0084(19) 0.028(2) 0.027(2) 0.0123(19) -0.0059(17) 0.0016(17)
O4 0.012(2) 0.023(2) 0.016(2) -0.0044(17) 0.0001(15) 0.0050(17)
O5 0.0086(19) 0.015(2) 0.020(2) 0.0029(16) -0.0006(15) 0.0042(15)
O6 0.022(2) 0.011(2) 0.023(2) 0.0025(16) -0.0039(17) 0.0072(17)
O7 0.011(2) 0.023(2) 0.027(2) 0.0091(18) -0.0006(16) -0.0013(17)
O1W 0.023(2) 0.015(2) 0.026(2) 0.0042(18) -0.0093(18) -0.0005(18)
O2W 0.020(2) 0.018(2) 0.059(3) 0.001(2) 0.012(2) 0.0022(19)
C1 0.009(3) 0.014(3) 0.015(3) 0.003(2) 0.000(2) -0.001(2)
C2 0.028(3) 0.031(4) 0.026(3) -0.008(3) -0.011(3) -0.001(3)
N1 0.008(2) 0.019(3) 0.024(3) 0.004(2) -0.0010(19) 0.002(2)
C3 0.030(4) 0.020(3) 0.030(4) 0.008(3) -0.012(3) -0.011(3)
C4 0.024(3) 0.018(3) 0.028(3) 0.005(3) -0.010(3) -0.003(3)

loop_
_atom_type_symbol
_atom_type_description
_atom_type_scat_dispersion_real
_atom_type_scat_dispersion_imag
_atom_type_scat_source
C C 0.0033 0.0016 'International Tables Vol C Tables 4.2.6.8 and 6.1.1.4'
H H 0.0000 0.0000 'International Tables Vol C Tables 4.2.6.8 and 6.1.1.4'
N N 0.0061 0.0033 'International Tables Vol C Tables 4.2.6.8 and 6.1.1.4'
O O 0.0106 0.0060 'International Tables Vol C Tables 4.2.6.8 and 6.1.1.4'
P P 0.1023 0.0942 'International Tables Vol C Tables 4.2.6.8 and 6.1.1.4'
Cu Cu 0.3201 1.2651 'International Tables Vol C Tables 4.2.6.8 and 6.1.1.4'

loop_
_geom_angle_atom_site_label_1
_geom_angle_atom_site_label_2
_geom_angle_atom_site_label_3
_geom_angle
_geom_angle_site_symmetry_1
_geom_angle_site_symmetry_3
O4 Cu1 O4 180.000(1) . 2_656
O4 Cu1 O1 89.55(17) . .
O4 Cu1 O1 90.45(17) 2_656 .
O4 Cu1 O1 90.45(17) . 2_656
O4 Cu1 O1 89.55(17) 2_656 2_656
O1 Cu1 O1 180.000(1) . 2_656
O3 Cu2 O2 163.18(17) 1_655 .
O3 Cu2 O5 90.83(16) 1_655 .
O2 Cu2 O5 94.63(15) . .
O3 Cu2 N1 86.54(17) 1_655 .
O2 Cu2 N1 85.28(16) . .
O5 Cu2 N1 169.73(18) . .
O3 Cu2 O1W 101.33(17) 1_655 .
O2 Cu2 O1W 94.33(16) . .
O5 Cu2 O1W 92.47(15) . .
N1 Cu2 O1W 97.77(18) . .
O6 Cu3 O6 180.0 . 2_746
O6 Cu3 O2W 91.72(19) . 2_746
O6 Cu3 O2W 88.28(19) 2_746 2_746
O6 Cu3 O2W 88.28(19) . .
O6 Cu3 O2W 91.72(19) 2_746 .
O2W Cu3 O2W 180.0(3) 2_746 .
O3 P1 O2 111.1(2) . .
O3 P1 O1 113.1(3) . .
O2 P1 O1 112.0(2) . .
O3 P1 C1 107.9(2) . .
O2 P1 C1 107.3(2) . .
O1 P1 C1 105.1(2) . .
O6 P2 O4 112.2(2) . .
O6 P2 O5 110.4(2) . .
O4 P2 O5 112.1(2) . .
O6 P2 C1 109.6(2) . .
O4 P2 C1 105.1(2) . .
O5 P2 C1 107.1(2) . .
P1 O1 Cu1 117.3(2) . .
P1 O2 Cu2 127.6(2) . .
P1 O3 Cu2 147.0(3) . 1_455
P2 O4 Cu1 119.1(2) . .
P2 O5 Cu2 129.9(2) . .
P2 O6 Cu3 132.3(3) . .
C1 O7 H7 108(4) . .
Cu2 O1W H1WA 109(4) . .
Cu2 O1W H1WB 95(4) . .
H1WA O1W H1WB 115.1(18) . .
Cu3 O2W H2WB 128(4) . .
Cu3 O2W H2WA 115(4) . .
H2WB O2W H2WA 115.9(19) . .
O7 C1 C2 111.4(5) . .
O7 C1 P2 106.3(3) . .
C2 C1 P2 112.3(4) . .
O7 C1 P1 107.4(4) . .
C2 C1 P1 110.9(4) . .
P2 C1 P1 108.3(3) . .
C1 C2 H2A 109.5 . .
C1 C2 H2B 109.5 . .
H2A C2 H2B 109.5 . .
C1 C2 H2C 109.5 . .
H2A C2 H2C 109.5 . .
H2B C2 H2C 109.5 . .
C3 N1 C4 117.1(5) . .
C3 N1 Cu2 120.4(4) . .
C4 N1 Cu2 122.3(4) . .
N1 C3 C4 122.4(6) . 2_765
N1 C3 H3A 121(5) . .
C4 C3 H3A 117(5) 2_765 .
N1 C4 C3 120.6(5) . 2_765
N1 C4 H4A 118(4) . .
C3 C4 H4A 122(4) 2_765 .

loop_
_geom_bond_atom_site_label_1
_geom_bond_atom_site_label_2
_geom_bond_distance
_geom_bond_site_symmetry_2
Cu1 O4 1.937(4) .
Cu1 O4 1.937(4) 2_656
Cu1 O1 1.978(4) .
Cu1 O1 1.978(4) 2_656
Cu2 O3 1.913(4) 1_655
Cu2 O2 1.922(4) .
Cu2 O5 1.962(4) .
Cu2 N1 2.032(5) .
Cu2 O1W 2.368(4) .
Cu3 O6 1.921(4) .
Cu3 O6 1.921(4) 2_746
Cu3 O2W 2.023(5) 2_746
Cu3 O2W 2.023(5) .
P1 O3 1.507(4) .
P1 O2 1.515(4) .
P1 O1 1.533(4) .
P1 C1 1.846(6) .
P2 O6 1.509(4) .
P2 O4 1.520(4) .
P2 O5 1.535(4) .
P2 C1 1.836(5) .
O3 Cu2 1.913(4) 1_455
O7 C1 1.456(7) .
O7 H7 0.897(10) .
O1W H1WA 0.899(10) .
O1W H1WB 0.901(10) .
O2W H2WB 0.896(10) .
O2W H2WA 0.895(10) .
C1 C2 1.518(8) .
C2 H2A 0.9600 .
C2 H2B 0.9600 .
C2 H2C 0.9600 .
N1 C3 1.324(7) .
N1 C4 1.328(8) .
C3 C4 1.376(8) 2_765
C3 H3A 0.83(8) .
C4 C3 1.376(8) 2_765
C4 H4A 0.99(6) .

loop_
_geom_hbond_atom_site_label_D
_geom_hbond_atom_site_label_H
_geom_hbond_atom_site_label_A
_geom_hbond_distance_DH
_geom_hbond_distance_HA
_geom_hbond_distance_DA
_geom_hbond_angle_DHA
_geom_hbond_site_symmetry_A
O7 H7 O5 0.90(5) 1.93(5) 2.786(5) 160(6) 1_455
O1W H1WA O4 0.90(5) 1.82(5) 2.716(5) 176(5) 2_756
O1W H1WB O1 0.90(5) 2.05(5) 2.926(6) 163(7) .
O2W H2WB O7 0.90(5) 2.34(5) 2.950(6) 125(5) 1_655
O2W H2WA O1 0.90(5) 1.90(5) 2.768(6) 163(6) 1_645

loop_
_geom_torsion_atom_site_label_1
_geom_torsion_atom_site_label_2
_geom_torsion_atom_site_label_3
_geom_torsion_atom_site_label_4
_geom_torsion
_geom_torsion_site_symmetry_1
_geom_torsion_site_symmetry_4
O3 P1 O1 Cu1 104.2(3) . .
O2 P1 O1 Cu1 -129.3(2) . .
C1 P1 O1 Cu1 -13.2(3) . .
O4 Cu1 O1 P1 67.6(3) . .
O4 Cu1 O1 P1 -112.4(3) 2_656 .
O1 Cu1 O1 P1 155(100) 2_656 .
O3 P1 O2 Cu2 -176.5(3) . .
O1 P1 O2 Cu2 56.0(4) . .
C1 P1 O2 Cu2 -58.8(4) . .
O3 Cu2 O2 P1 148.1(5) 1_655 .
O5 Cu2 O2 P1 39.6(3) . .
N1 Cu2 O2 P1 -150.7(3) . .
O1W Cu2 O2 P1 -53.3(3) . .
O2 P1 O3 Cu2 -159.7(5) . 1_455
O1 P1 O3 Cu2 -32.8(6) . 1_455
C1 P1 O3 Cu2 83.0(6) . 1_455
O6 P2 O4 Cu1 -112.5(3) . .
O5 P2 O4 Cu1 122.6(2) . .
C1 P2 O4 Cu1 6.6(3) . .
O4 Cu1 O4 P2 -142(23) 2_656 .
O1 Cu1 O4 P2 -63.4(3) . .
O1 Cu1 O4 P2 116.6(3) 2_656 .
O6 P2 O5 Cu2 170.3(2) . .
O4 P2 O5 Cu2 -63.8(3) . .
C1 P2 O5 Cu2 51.0(4) . .
O3 Cu2 O5 P2 160.2(3) 1_655 .
O2 Cu2 O5 P2 -35.7(3) . .
N1 Cu2 O5 P2 -124.8(8) . .
O1W Cu2 O5 P2 58.9(3) . .
O4 P2 O6 Cu3 -13.3(4) . .
O5 P2 O6 Cu3 112.6(3) . .
C1 P2 O6 Cu3 -129.7(3) . .
O6 Cu3 O6 P2 -9(100) 2_746 .
O2W Cu3 O6 P2 69.8(4) 2_746 .
O2W Cu3 O6 P2 -110.2(4) . .
O6 P2 C1 O7 67.6(4) . .
O4 P2 C1 O7 -53.2(4) . .
O5 P2 C1 O7 -172.6(3) . .
O6 P2 C1 C2 -54.4(5) . .
O4 P2 C1 C2 -175.2(4) . .
O5 P2 C1 C2 65.3(5) . .
O6 P2 C1 P1 -177.3(3) . .
O4 P2 C1 P1 61.9(3) . .
O5 P2 C1 P1 -57.5(3) . .
O3 P1 C1 O7 -63.9(4) . .
O2 P1 C1 O7 176.3(3) . .
O1 P1 C1 O7 57.0(4) . .
O3 P1 C1 C2 58.0(5) . .
O2 P1 C1 C2 -61.7(4) . .
O1 P1 C1 C2 178.9(4) . .
O3 P1 C1 P2 -178.3(3) . .
O2 P1 C1 P2 61.9(3) . .
O1 P1 C1 P2 -57.4(3) . .
O3 Cu2 N1 C3 121.0(5) 1_655 .
O2 Cu2 N1 C3 -44.3(5) . .
O5 Cu2 N1 C3 45.6(11) . .
O1W Cu2 N1 C3 -138.1(5) . .
O3 Cu2 N1 C4 -54.0(5) 1_655 .
O2 Cu2 N1 C4 140.7(5) . .
O5 Cu2 N1 C4 -129.4(9) . .
O1W Cu2 N1 C4 47.0(5) . .
C4 N1 C3 C4 0.4(11) . 2_765
Cu2 N1 C3 C4 -174.8(5) . 2_765
C3 N1 C4 C3 -0.4(11) . 2_765
Cu2 N1 C4 C3 174.7(5) . 2_765
